data_2232220
loop_
_publ_author_name
'Aznan, Aina Mardia Akhmad'
'Abdullah, Zanariah'
'Ng, Seik Weng'
'Tiekink, Edward R. T.'

_publ_section_title
;
 4-Nitrobenzoic acid--<i>N</i>-(pyrimidin-2-yl)aniline (1/1)
;
_journal_coeditor_code EZ2266
_journal_issue 11
_journal_name_full 'Acta Crystallographica Section E'
_journal_page_first o3080
_journal_page_last o3081
_journal_paper_doi 10.1107/S1600536811044175
_journal_volume 67
_journal_year 2011
_chemical_formula_iupac 'C10 H9 N3, C7 H5 N O4'
_chemical_formula_moiety 'C10 H9 N3, C7 H5 N O4'
_chemical_formula_sum 'C17 H14 N4 O4'
_chemical_formula_weight 338.32
_chemical_name_systematic
;
4-Nitrobenzoic acid--<i>N</i>-(pyrimidin-2-yl)aniline (1/1)
;
_space_group_IT_number 14
_symmetry_cell_setting monoclinic
_symmetry_space_group_name_Hall '-P 2ybc'
_symmetry_space_group_name_H-M 'P 1 21/c 1'
_atom_sites_solution_hydrogens geom
_atom_sites_solution_primary direct
_atom_sites_solution_secondary difmap
_audit_creation_method SHELXL-97
_cell_angle_alpha 90.00
_cell_angle_beta 104.209(4)
_cell_angle_gamma 90.00
_cell_formula_units_Z 8
_cell_length_a 12.7754(4)
_cell_length_b 25.7788(8)
_cell_length_c 9.5813(3)
_cell_measurement_reflns_used 5286
_cell_measurement_temperature 100(2)
_cell_measurement_theta_max 29.3054
_cell_measurement_theta_min 2.2760
_cell_volume 3058.92(17)
_computing_cell_refinement 'CrysAlis PRO (Agilent, 2010)'
_computing_data_collection 'CrysAlis PRO (Agilent, 2010)'
_computing_data_reduction 'CrysAlis PRO (Agilent, 2010)'
_computing_molecular_graphics
;
ORTEP-3 (Farrugia, 1997), QMol (Gans & Shalloway, 2001) and
DIAMOND
(Brandenburg, 2006)
;
_computing_publication_material 'publCIF (Westrip, 2010)'
_computing_structure_refinement 'SHELXL97 (Sheldrick, 2008)'
_computing_structure_solution 'SHELXS97 (Sheldrick, 2008)'
_diffrn_ambient_temperature 100(2)
_diffrn_detector_area_resol_mean 10.4041
_diffrn_measured_fraction_theta_full 0.970
_diffrn_measured_fraction_theta_max 0.970
_diffrn_measurement_device_type 'Agilent SuperNova Dual diffractometer with an Atlas detector'
_diffrn_measurement_method '\w scan'
_diffrn_radiation_monochromator Mirror
_diffrn_radiation_source 'SuperNova (Mo) X-ray Source'
_diffrn_radiation_type MoK\a
_diffrn_radiation_wavelength 0.71073
_diffrn_reflns_av_R_equivalents 0.0305
_diffrn_reflns_av_sigmaI/netI 0.0477
_diffrn_reflns_limit_h_max 16
_diffrn_reflns_limit_h_min -16
_diffrn_reflns_limit_k_max 33
_diffrn_reflns_limit_k_min -25
_diffrn_reflns_limit_l_max 11
_diffrn_reflns_limit_l_min -12
_diffrn_reflns_number 15808
_diffrn_reflns_theta_full 27.50
_diffrn_reflns_theta_max 27.50
_diffrn_reflns_theta_min 2.28
_diffrn_standards_decay_% 0
_diffrn_standards_interval_count 0
_diffrn_standards_interval_time 0
_diffrn_standards_number 0
_exptl_absorpt_coefficient_mu 0.108
_exptl_absorpt_correction_T_max 1.00000
_exptl_absorpt_correction_T_min 0.85551
_exptl_absorpt_correction_type multi-scan
_exptl_absorpt_process_details '(CrysAlis PRO; Agilent, 2010)'
_exptl_crystal_colour colourless
_exptl_crystal_density_diffrn 1.469
_exptl_crystal_density_method 'not measured'
_exptl_crystal_description block
_exptl_crystal_F_000 1408
_exptl_crystal_size_max 0.35
_exptl_crystal_size_mid 0.30
_exptl_crystal_size_min 0.25
_refine_diff_density_max 0.264
_refine_diff_density_min -0.276
_refine_ls_extinction_method none
_refine_ls_goodness_of_fit_ref 1.032
_refine_ls_hydrogen_treatment mixed
_refine_ls_matrix_type full
_refine_ls_number_parameters 463
_refine_ls_number_reflns 6818
_refine_ls_number_restraints 4
_refine_ls_restrained_S_all 1.032
_refine_ls_R_factor_all 0.0697
_refine_ls_R_factor_gt 0.0474
_refine_ls_shift/su_max 0.000
_refine_ls_shift/su_mean 0.000
_refine_ls_structure_factor_coef Fsqd
_refine_ls_weighting_details 'calc w=1/[\s^2^(Fo^2^)+(0.0435P)^2^+1.2445P] where P=(Fo^2^+2Fc^2^)/3'
_refine_ls_weighting_scheme calc
_refine_ls_wR_factor_gt 0.1040
_refine_ls_wR_factor_ref 0.1184
_reflns_number_gt 5093
_reflns_number_total 6818
_reflns_threshold_expression I>2\s(I)
_cod_data_source_file ez2266.cif
_cod_data_source_block I
_cod_original_sg_symbol_H-M 'P 21/c'
_cod_database_code 2232220
_cod_database_fobs_code 2232220

loop_
_symmetry_equiv_pos_as_xyz
'x, y, z'
'-x, y+1/2, -z+1/2'
'-x, -y, -z'
'x, -y-1/2, z-1/2'

loop_
_atom_site_type_symbol
_atom_site_label
_atom_site_fract_x
_atom_site_fract_y
_atom_site_fract_z
_atom_site_U_iso_or_equiv
_atom_site_adp_type
_atom_site_calc_flag
_atom_site_refinement_flags
_atom_site_occupancy
_atom_site_symmetry_multiplicity
O O1 0.85371(10) 0.60855(5) 0.50402(13) 0.0228(3) Uani d . 1 1
O O2 0.73858(10) 0.55038(5) 0.55581(14) 0.0244(3) Uani d D 1 1
H H2O 0.7228(17) 0.5752(6) 0.608(2) 0.037 Uiso d D 1 1
O O3 1.04527(12) 0.41493(6) 0.13302(18) 0.0414(4) Uani d . 1 1
O O4 0.95094(12) 0.35836(5) 0.21412(17) 0.0382(4) Uani d . 1 1
O O5 0.60266(10) 0.23665(5) 0.43762(14) 0.0236(3) Uani d . 1 1
O O6 0.67258(11) 0.29895(5) 0.32451(14) 0.0264(3) Uani d D 1 1
H H6O 0.7045(17) 0.2740(6) 0.294(2) 0.040 Uiso d D 1 1
O O7 0.39904(11) 0.43347(5) 0.78791(14) 0.0292(3) Uani d . 1 1
O O8 0.48451(11) 0.49026(5) 0.69235(14) 0.0268(3) Uani d . 1 1
N N1 0.75301(12) 0.69124(6) 0.65279(16) 0.0184(3) Uani d D 1 1
H H1N 0.7837(14) 0.6684(6) 0.6080(19) 0.022 Uiso d D 1 1
N N2 0.67877(11) 0.61741(5) 0.71728(15) 0.0179(3) Uani d . 1 1
N N3 0.63472(12) 0.69905(5) 0.80552(15) 0.0182(3) Uani d . 1 1
N N4 0.74841(12) 0.15764(6) 0.34898(16) 0.0206(3) Uani d D 1 1
H H4N 0.7060(13) 0.1808(6) 0.375(2) 0.025 Uiso d D 1 1
N N5 0.78776(12) 0.22892(6) 0.23078(16) 0.0195(3) Uani d . 1 1
N N6 0.87374(12) 0.14807(6) 0.20705(16) 0.0208(3) Uani d . 1 1
N N7 0.97993(13) 0.40311(6) 0.20136(18) 0.0272(4) Uani d . 1 1
N N8 0.45857(12) 0.44542(6) 0.71057(15) 0.0196(3) Uani d . 1 1
C C1 0.68704(14) 0.66985(7) 0.72861(18) 0.0168(4) Uani d . 1 1
C C2 0.62103(14) 0.59339(7) 0.79624(19) 0.0201(4) Uani d . 1 1
H H2 0.6140 0.5567 0.7900 0.024 Uiso calc R 1 1
C C3 0.57137(14) 0.61991(7) 0.88640(19) 0.0206(4) Uani d . 1 1
H H3 0.5336 0.6025 0.9466 0.025 Uiso calc R 1 1
C C4 0.57942(14) 0.67334(7) 0.88454(18) 0.0191(4) Uani d . 1 1
H H4 0.5435 0.6928 0.9429 0.023 Uiso calc R 1 1
C C5 0.78214(14) 0.74334(7) 0.63821(18) 0.0173(4) Uani d . 1 1
C C6 0.85205(14) 0.75203(7) 0.54896(19) 0.0191(4) Uani d . 1 1
H H6 0.8780 0.7234 0.5047 0.023 Uiso calc R 1 1
C C7 0.88375(14) 0.80179(7) 0.52446(19) 0.0213(4) Uani d . 1 1
H H7 0.9305 0.8072 0.4625 0.026 Uiso calc R 1 1
C C8 0.84778(15) 0.84381(7) 0.58981(19) 0.0212(4) Uani d . 1 1
H H8 0.8695 0.8780 0.5731 0.025 Uiso calc R 1 1
C C9 0.77973(15) 0.83529(7) 0.67983(19) 0.0214(4) Uani d . 1 1
H H9 0.7554 0.8640 0.7257 0.026 Uiso calc R 1 1
C C10 0.74631(15) 0.78552(7) 0.70434(19) 0.0202(4) Uani d . 1 1
H H10 0.6992 0.7803 0.7660 0.024 Uiso calc R 1 1
C C11 0.80609(14) 0.17769(7) 0.25915(18) 0.0183(4) Uani d . 1 1
C C12 0.84094(14) 0.25086(7) 0.14286(19) 0.0211(4) Uani d . 1 1
H H12 0.8299 0.2867 0.1210 0.025 Uiso calc R 1 1
C C13 0.91108(15) 0.22362(7) 0.0826(2) 0.0233(4) Uani d . 1 1
H H13 0.9477 0.2395 0.0186 0.028 Uiso calc R 1 1
C C14 0.92555(14) 0.17199(7) 0.11999(19) 0.0214(4) Uani d . 1 1
H H14 0.9750 0.1524 0.0818 0.026 Uiso calc R 1 1
C C15 0.74319(14) 0.10683(7) 0.40058(19) 0.0187(4) Uani d . 1 1
C C16 0.68064(15) 0.10025(7) 0.50034(19) 0.0222(4) Uani d . 1 1
H H16 0.6465 0.1294 0.5308 0.027 Uiso calc R 1 1
C C17 0.66824(15) 0.05151(7) 0.5550(2) 0.0233(4) Uani d . 1 1
H H17 0.6251 0.0474 0.6222 0.028 Uiso calc R 1 1
C C18 0.71820(15) 0.00886(7) 0.51246(19) 0.0228(4) Uani d . 1 1
H H18 0.7098 -0.0246 0.5500 0.027 Uiso calc R 1 1
C C19 0.78049(15) 0.01546(7) 0.4146(2) 0.0253(4) Uani d . 1 1
H H19 0.8151 -0.0138 0.3854 0.030 Uiso calc R 1 1
C C20 0.79362(15) 0.06385(7) 0.3581(2) 0.0228(4) Uani d . 1 1
H H20 0.8368 0.0676 0.2909 0.027 Uiso calc R 1 1
C C28 0.61670(14) 0.28223(7) 0.41411(18) 0.0192(4) Uani d . 1 1
C C29 0.57437(14) 0.32553(7) 0.48937(18) 0.0180(4) Uani d . 1 1
C C30 0.59992(14) 0.37699(7) 0.46832(19) 0.0196(4) Uani d . 1 1
H H30 0.6429 0.3850 0.4032 0.023 Uiso calc R 1 1
C C31 0.56314(14) 0.41665(7) 0.54154(19) 0.0196(4) Uani d . 1 1
H H31 0.5808 0.4518 0.5282 0.023 Uiso calc R 1 1
C C32 0.50015(14) 0.40359(7) 0.63449(18) 0.0177(4) Uani d . 1 1
C C33 0.47428(15) 0.35275(7) 0.65914(19) 0.0209(4) Uani d . 1 1
H H33 0.4316 0.3449 0.7249 0.025 Uiso calc R 1 1
C C34 0.51214(14) 0.31377(7) 0.58564(19) 0.0213(4) Uani d . 1 1
H H34 0.4955 0.2786 0.6010 0.026 Uiso calc R 1 1
C C21 0.81529(14) 0.56496(7) 0.49520(18) 0.0183(4) Uani d . 1 1
C C22 0.85442(14) 0.52222(7) 0.41378(18) 0.0183(4) Uani d . 1 1
C C23 0.82458(14) 0.47097(7) 0.42781(19) 0.0207(4) Uani d . 1 1
H H23 0.7765 0.4629 0.4862 0.025 Uiso calc R 1 1
C C24 0.86457(15) 0.43168(7) 0.35713(19) 0.0217(4) Uani d . 1 1
H H24 0.8444 0.3966 0.3659 0.026 Uiso calc R 1 1
C C25 0.93451(14) 0.44478(7) 0.27357(19) 0.0204(4) Uani d . 1 1
C C26 0.96440(15) 0.49535(7) 0.2557(2) 0.0227(4) Uani d . 1 1
H H26 1.0115 0.5033 0.1958 0.027 Uiso calc R 1 1
C C27 0.92389(14) 0.53422(7) 0.32744(19) 0.0198(4) Uani d . 1 1
H H27 0.9437 0.5693 0.3175 0.024 Uiso calc R 1 1

loop_
_atom_site_aniso_label
_atom_site_aniso_U_11
_atom_site_aniso_U_22
_atom_site_aniso_U_33
_atom_site_aniso_U_12
_atom_site_aniso_U_13
_atom_site_aniso_U_23
O1 0.0274(7) 0.0153(7) 0.0280(7) -0.0011(5) 0.0110(6) -0.0024(5)
O2 0.0285(7) 0.0200(7) 0.0293(7) -0.0027(6) 0.0161(6) -0.0074(6)
O3 0.0402(9) 0.0332(9) 0.0613(10) -0.0049(7) 0.0326(8) -0.0181(8)
O4 0.0361(9) 0.0197(8) 0.0628(10) -0.0052(6) 0.0197(8) -0.0163(7)
O5 0.0260(7) 0.0173(7) 0.0293(7) 0.0011(5) 0.0105(6) -0.0013(5)
O6 0.0329(8) 0.0208(7) 0.0309(7) 0.0078(6) 0.0181(6) 0.0019(6)
O7 0.0396(8) 0.0246(7) 0.0313(7) -0.0007(6) 0.0238(7) -0.0013(6)
O8 0.0359(8) 0.0134(7) 0.0336(8) -0.0042(6) 0.0136(6) -0.0028(6)
N1 0.0219(8) 0.0140(8) 0.0229(8) 0.0011(6) 0.0120(7) -0.0021(6)
N2 0.0186(7) 0.0150(7) 0.0209(7) 0.0002(6) 0.0061(6) -0.0003(6)
N3 0.0188(8) 0.0173(8) 0.0195(7) 0.0015(6) 0.0068(6) -0.0011(6)
N4 0.0210(8) 0.0176(8) 0.0266(8) 0.0034(6) 0.0122(7) 0.0006(6)
N5 0.0206(8) 0.0167(8) 0.0217(8) -0.0009(6) 0.0063(6) 0.0000(6)
N6 0.0184(8) 0.0213(8) 0.0246(8) 0.0013(6) 0.0087(7) 0.0000(6)
N7 0.0209(8) 0.0244(9) 0.0369(10) -0.0021(7) 0.0082(7) -0.0117(7)
N8 0.0230(8) 0.0172(8) 0.0191(8) -0.0007(6) 0.0058(7) -0.0013(6)
C1 0.0159(8) 0.0175(9) 0.0167(8) 0.0007(7) 0.0033(7) 0.0007(7)
C2 0.0191(9) 0.0184(9) 0.0227(9) -0.0005(7) 0.0051(8) 0.0009(7)
C3 0.0206(9) 0.0216(9) 0.0211(9) -0.0002(8) 0.0081(8) 0.0028(7)
C4 0.0191(9) 0.0206(9) 0.0189(9) 0.0009(7) 0.0072(7) -0.0002(7)
C5 0.0177(9) 0.0159(9) 0.0180(9) -0.0004(7) 0.0041(7) 0.0006(7)
C6 0.0195(9) 0.0186(9) 0.0207(9) 0.0020(7) 0.0076(8) -0.0001(7)
C7 0.0195(9) 0.0226(10) 0.0234(9) -0.0009(8) 0.0085(8) 0.0024(8)
C8 0.0219(9) 0.0173(9) 0.0232(9) -0.0030(8) 0.0035(8) 0.0019(7)
C9 0.0261(10) 0.0172(9) 0.0211(9) 0.0008(8) 0.0061(8) -0.0024(7)
C10 0.0226(9) 0.0196(9) 0.0199(9) 0.0004(8) 0.0083(8) 0.0006(7)
C11 0.0176(9) 0.0188(9) 0.0180(9) -0.0022(7) 0.0034(7) -0.0015(7)
C12 0.0201(9) 0.0191(9) 0.0237(9) -0.0036(8) 0.0044(8) 0.0000(7)
C13 0.0205(9) 0.0231(10) 0.0279(10) -0.0032(8) 0.0090(8) 0.0015(8)
C14 0.0179(9) 0.0251(10) 0.0226(9) -0.0014(8) 0.0075(8) -0.0023(8)
C15 0.0166(9) 0.0190(9) 0.0196(9) -0.0014(7) 0.0030(7) 0.0005(7)
C16 0.0213(9) 0.0232(10) 0.0234(9) 0.0026(8) 0.0082(8) -0.0003(8)
C17 0.0212(9) 0.0274(10) 0.0222(9) -0.0010(8) 0.0074(8) 0.0034(8)
C18 0.0222(10) 0.0213(10) 0.0240(9) -0.0042(8) 0.0038(8) 0.0026(8)
C19 0.0270(10) 0.0205(10) 0.0296(10) 0.0003(8) 0.0091(9) -0.0012(8)
C20 0.0234(10) 0.0222(10) 0.0258(10) -0.0018(8) 0.0115(8) -0.0006(8)
C28 0.0182(9) 0.0203(10) 0.0188(9) 0.0038(7) 0.0037(7) 0.0016(7)
C29 0.0174(9) 0.0180(9) 0.0174(8) 0.0012(7) 0.0022(7) 0.0005(7)
C30 0.0182(9) 0.0213(9) 0.0201(9) 0.0006(7) 0.0064(7) 0.0009(7)
C31 0.0207(9) 0.0157(9) 0.0223(9) -0.0002(7) 0.0053(8) 0.0021(7)
C32 0.0174(9) 0.0176(9) 0.0177(8) 0.0015(7) 0.0036(7) -0.0013(7)
C33 0.0239(10) 0.0189(9) 0.0222(9) -0.0025(8) 0.0101(8) 0.0003(7)
C34 0.0232(9) 0.0159(9) 0.0253(9) 0.0000(8) 0.0065(8) 0.0015(7)
C21 0.0183(9) 0.0198(9) 0.0163(8) 0.0030(7) 0.0034(7) 0.0013(7)
C22 0.0169(9) 0.0177(9) 0.0181(8) 0.0021(7) 0.0002(7) -0.0011(7)
C23 0.0206(9) 0.0198(9) 0.0221(9) -0.0002(8) 0.0059(8) -0.0007(7)
C24 0.0211(9) 0.0177(9) 0.0250(9) 0.0004(8) 0.0034(8) -0.0013(7)
C25 0.0171(9) 0.0193(9) 0.0238(9) 0.0023(7) 0.0027(8) -0.0069(7)
C26 0.0192(9) 0.0234(10) 0.0270(10) -0.0031(8) 0.0085(8) -0.0046(8)
C27 0.0188(9) 0.0165(9) 0.0233(9) 0.0003(7) 0.0039(7) -0.0022(7)

loop_
_atom_type_symbol
_atom_type_description
_atom_type_scat_dispersion_real
_atom_type_scat_dispersion_imag
_atom_type_scat_source
C C 0.0033 0.0016 'International Tables Vol C Tables 4.2.6.8 and 6.1.1.4'
H H 0.0000 0.0000 'International Tables Vol C Tables 4.2.6.8 and 6.1.1.4'
N N 0.0061 0.0033 'International Tables Vol C Tables 4.2.6.8 and 6.1.1.4'
O O 0.0106 0.0060 'International Tables Vol C Tables 4.2.6.8 and 6.1.1.4'

loop_
_geom_angle_atom_site_label_1
_geom_angle_atom_site_label_2
_geom_angle_atom_site_label_3
_geom_angle
C21 O2 H2O 110.5(14)
C28 O6 H6O 111.2(15)
C1 N1 C5 130.82(15)
C1 N1 H1N 113.6(12)
C5 N1 H1N 115.5(12)
C2 N2 C1 117.41(15)
C4 N3 C1 116.00(15)
C11 N4 C15 130.81(15)
C11 N4 H4N 112.5(13)
C15 N4 H4N 116.6(13)
C12 N5 C11 116.77(15)
C14 N6 C11 115.72(15)
O3 N7 O4 123.48(16)
O3 N7 C25 118.09(15)
O4 N7 C25 118.42(15)
O7 N8 O8 123.56(14)
O7 N8 C32 117.95(14)
O8 N8 C32 118.48(14)
N3 C1 N1 121.65(16)
N3 C1 N2 124.28(15)
N1 C1 N2 114.06(15)
N2 C2 C3 122.12(17)
N2 C2 H2 118.9
C3 C2 H2 118.9
C2 C3 C4 116.16(16)
C2 C3 H3 121.9
C4 C3 H3 121.9
N3 C4 C3 123.71(16)
N3 C4 H4 118.1
C3 C4 H4 118.1
C10 C5 C6 118.98(16)
C10 C5 N1 125.10(15)
C6 C5 N1 115.92(15)
C7 C6 C5 120.68(16)
C7 C6 H6 119.7
C5 C6 H6 119.7
C6 C7 C8 120.36(16)
C6 C7 H7 119.8
C8 C7 H7 119.8
C9 C8 C7 119.11(16)
C9 C8 H8 120.4
C7 C8 H8 120.4
C8 C9 C10 121.17(16)
C8 C9 H9 119.4
C10 C9 H9 119.4
C9 C10 C5 119.69(16)
C9 C10 H10 120.2
C5 C10 H10 120.2
N6 C11 N5 125.17(15)
N6 C11 N4 121.16(16)
N5 C11 N4 113.68(15)
N5 C12 C13 122.43(17)
N5 C12 H12 118.8
C13 C12 H12 118.8
C12 C13 C14 116.37(16)
C12 C13 H13 121.8
C14 C13 H13 121.8
N6 C14 C13 123.53(16)
N6 C14 H14 118.2
C13 C14 H14 118.2
C20 C15 C16 119.11(16)
C20 C15 N4 124.96(15)
C16 C15 N4 115.93(15)
C17 C16 C15 120.40(16)
C17 C16 H16 119.8
C15 C16 H16 119.8
C18 C17 C16 120.40(16)
C18 C17 H17 119.8
C16 C17 H17 119.8
C19 C18 C17 119.15(17)
C19 C18 H18 120.4
C17 C18 H18 120.4
C18 C19 C20 121.40(17)
C18 C19 H19 119.3
C20 C19 H19 119.3
C19 C20 C15 119.55(16)
C19 C20 H20 120.2
C15 C20 H20 120.2
O5 C28 O6 124.38(16)
O5 C28 C29 122.83(15)
O6 C28 C29 112.76(15)
C34 C29 C30 119.75(16)
C34 C29 C28 119.25(15)
C30 C29 C28 120.96(15)
C31 C30 C29 120.58(16)
C31 C30 H30 119.7
C29 C30 H30 119.7
C32 C31 C30 118.07(16)
C32 C31 H31 121.0
C30 C31 H31 121.0
C31 C32 C33 122.79(16)
C31 C32 N8 118.63(15)
C33 C32 N8 118.57(14)
C34 C33 C32 118.24(16)
C34 C33 H33 120.9
C32 C33 H33 120.9
C33 C34 C29 120.54(16)
C33 C34 H34 119.7
C29 C34 H34 119.7
O1 C21 O2 124.39(16)
O1 C21 C22 122.06(15)
O2 C21 C22 113.54(15)
C27 C22 C23 119.97(16)
C27 C22 C21 119.21(16)
C23 C22 C21 120.78(15)
C24 C23 C22 120.34(16)
C24 C23 H23 119.8
C22 C23 H23 119.8
C25 C24 C23 118.30(17)
C25 C24 H24 120.8
C23 C24 H24 120.8
C24 C25 C26 122.76(16)
C24 C25 N7 118.70(16)
C26 C25 N7 118.54(16)
C25 C26 C27 118.24(16)
C25 C26 H26 120.9
C27 C26 H26 120.9
C26 C27 C22 120.37(17)
C26 C27 H27 119.8
C22 C27 H27 119.8

loop_
_geom_bond_atom_site_label_1
_geom_bond_atom_site_label_2
_geom_bond_distance
O1 C21 1.221(2)
O2 C21 1.311(2)
O2 H2O 0.866(9)
O3 N7 1.219(2)
O4 N7 1.227(2)
O5 C28 1.218(2)
O6 C28 1.317(2)
O6 H6O 0.853(9)
O7 N8 1.2243(18)
O8 N8 1.2267(18)
N1 C1 1.357(2)
N1 C5 1.410(2)
N1 H1N 0.876(9)
N2 C2 1.332(2)
N2 C1 1.358(2)
N3 C4 1.332(2)
N3 C1 1.341(2)
N4 C11 1.365(2)
N4 C15 1.407(2)
N4 H4N 0.881(9)
N5 C12 1.331(2)
N5 C11 1.357(2)
N6 C14 1.336(2)
N6 C11 1.338(2)
N7 C25 1.472(2)
N8 C32 1.472(2)
C2 C3 1.373(2)
C2 H2 0.9500
C3 C4 1.382(2)
C3 H3 0.9500
C4 H4 0.9500
C5 C10 1.391(2)
C5 C6 1.398(2)
C6 C7 1.382(2)
C6 H6 0.9500
C7 C8 1.385(2)
C7 H7 0.9500
C8 C9 1.384(2)
C8 H8 0.9500
C9 C10 1.390(2)
C9 H9 0.9500
C10 H10 0.9500
C12 C13 1.372(3)
C12 H12 0.9500
C13 C14 1.379(3)
C13 H13 0.9500
C14 H14 0.9500
C15 C20 1.392(2)
C15 C16 1.399(2)
C16 C17 1.385(3)
C16 H16 0.9500
C17 C18 1.382(3)
C17 H17 0.9500
C18 C19 1.381(2)
C18 H18 0.9500
C19 C20 1.386(3)
C19 H19 0.9500
C20 H20 0.9500
C28 C29 1.500(2)
C29 C34 1.391(2)
C29 C30 1.393(2)
C30 C31 1.386(2)
C30 H30 0.9500
C31 C32 1.380(2)
C31 H31 0.9500
C32 C33 1.386(2)
C33 C34 1.381(2)
C33 H33 0.9500
C34 H34 0.9500
C21 C22 1.505(2)
C22 C27 1.389(2)
C22 C23 1.391(2)
C23 C24 1.384(2)
C23 H23 0.9500
C24 C25 1.380(2)
C24 H24 0.9500
C25 C26 1.381(3)
C26 C27 1.385(2)
C26 H26 0.9500
C27 H27 0.9500

loop_
_geom_hbond_atom_site_label_D
_geom_hbond_atom_site_label_H
_geom_hbond_atom_site_label_A
_geom_hbond_site_symmetry_A
_geom_hbond_distance_DH
_geom_hbond_distance_HA
_geom_hbond_distance_DA
_geom_hbond_angle_DHA
O2 H2o N2 . 0.866(9) 1.698(10) 2.5581(18) 171(2)
O6 H6o N5 . 0.853(9) 1.777(10) 2.6230(18) 171(2)
N1 H1n O1 . 0.876(9) 2.147(10) 3.0217(18) 176.3(17)
N4 H4n O5 . 0.881(9) 2.138(10) 3.0190(19) 179.6(19)
C2 H2 O8 . 0.95 2.41 3.201(2) 141
C12 H12 O4 . 0.95 2.43 3.106(2) 128
C18 H18 O7 2_646 0.95 2.56 3.330(2) 138
C19 H19 O3 2_745 0.95 2.60 3.518(2) 163
C31 H31 O8 3_666 0.95 2.55 3.238(2) 129

loop_
_geom_torsion_atom_site_label_1
_geom_torsion_atom_site_label_2
_geom_torsion_atom_site_label_3
_geom_torsion_atom_site_label_4
_geom_torsion
C4 N3 C1 N1 -174.73(16)
C4 N3 C1 N2 6.1(3)
C5 N1 C1 N3 1.1(3)
C5 N1 C1 N2 -179.67(17)
C2 N2 C1 N3 -5.1(3)
C2 N2 C1 N1 175.71(15)
C1 N2 C2 C3 -0.1(3)
N2 C2 C3 C4 3.6(3)
C1 N3 C4 C3 -2.2(3)
C2 C3 C4 N3 -2.4(3)
C1 N1 C5 C10 0.3(3)
C1 N1 C5 C6 -179.26(17)
C10 C5 C6 C7 -1.1(3)
N1 C5 C6 C7 178.48(16)
C5 C6 C7 C8 0.9(3)
C6 C7 C8 C9 0.0(3)
C7 C8 C9 C10 -0.6(3)
C8 C9 C10 C5 0.4(3)
C6 C5 C10 C9 0.5(3)
N1 C5 C10 C9 -179.09(17)
C14 N6 C11 N5 -0.4(3)
C14 N6 C11 N4 179.87(16)
C12 N5 C11 N6 0.7(3)
C12 N5 C11 N4 -179.51(16)
C15 N4 C11 N6 -1.8(3)
C15 N4 C11 N5 178.41(17)
C11 N5 C12 C13 0.1(3)
N5 C12 C13 C14 -1.2(3)
C11 N6 C14 C13 -0.8(3)
C12 C13 C14 N6 1.5(3)
C11 N4 C15 C20 -5.3(3)
C11 N4 C15 C16 175.72(18)
C20 C15 C16 C17 -0.6(3)
N4 C15 C16 C17 178.45(17)
C15 C16 C17 C18 0.5(3)
C16 C17 C18 C19 -0.1(3)
C17 C18 C19 C20 -0.2(3)
C18 C19 C20 C15 0.0(3)
C16 C15 C20 C19 0.4(3)
N4 C15 C20 C19 -178.62(18)
O5 C28 C29 C34 -3.0(3)
O6 C28 C29 C34 178.90(16)
O5 C28 C29 C30 174.54(17)
O6 C28 C29 C30 -3.6(2)
C34 C29 C30 C31 -0.5(3)
C28 C29 C30 C31 -178.06(16)
C29 C30 C31 C32 -0.5(3)
C30 C31 C32 C33 1.2(3)
C30 C31 C32 N8 -178.68(15)
O7 N8 C32 C31 176.93(16)
O8 N8 C32 C31 -2.5(2)
O7 N8 C32 C33 -3.0(2)
O8 N8 C32 C33 177.59(16)
C31 C32 C33 C34 -0.9(3)
N8 C32 C33 C34 178.98(16)
C32 C33 C34 C29 -0.1(3)
C30 C29 C34 C33 0.8(3)
C28 C29 C34 C33 178.42(17)
O1 C21 C22 C27 -10.3(3)
O2 C21 C22 C27 170.65(16)
O1 C21 C22 C23 167.62(17)
O2 C21 C22 C23 -11.4(2)
C27 C22 C23 C24 0.6(3)
C21 C22 C23 C24 -177.32(17)
C22 C23 C24 C25 0.2(3)
C23 C24 C25 C26 -1.2(3)
C23 C24 C25 N7 178.25(16)
O3 N7 C25 C24 -176.83(18)
O4 N7 C25 C24 2.5(3)
O3 N7 C25 C26 2.7(3)
O4 N7 C25 C26 -178.00(18)
C24 C25 C26 C27 1.4(3)
N7 C25 C26 C27 -178.10(16)
C25 C26 C27 C22 -0.5(3)
C23 C22 C27 C26 -0.4(3)
C21 C22 C27 C26 177.51(16)
